data_7211136
loop_
_publ_author_name
'Perumalla, Sathyanarayana Reddy'
'Sun, Changquan Calvin'

_publ_section_title
;
 Synthon preference in O-protonated amide crystals -- dominance of short
 strong hydrogen bonds
;
_journal_issue 44
_journal_name_full CrystEngComm
_journal_page_first 8941
_journal_paper_doi 10.1039/c3ce41271g
_journal_volume 15
_journal_year 2013
_chemical_formula_sum 'C20 H33 Cl2 N2 O7'
_chemical_formula_weight 484.38
_chemical_name_common 'Phenacetin hydrochloride salt trihydrate'
_chemical_name_systematic
; 
 ? 
;
_space_group_IT_number 2
_symmetry_cell_setting triclinic
_symmetry_space_group_name_Hall '-P 1'
_symmetry_space_group_name_H-M 'P -1'
_atom_sites_solution_hydrogens geom
_atom_sites_solution_primary direct
_atom_sites_solution_secondary difmap
_audit_creation_method SHELXL-97
_cell_angle_alpha 76.1270(10)
_cell_angle_beta 77.3120(10)
_cell_angle_gamma 87.9620(10)
_cell_formula_units_Z 2
_cell_length_a 6.7923(4)
_cell_length_b 13.4759(8)
_cell_length_c 14.1913(8)
_cell_measurement_reflns_used 6761
_cell_measurement_temperature 173(2)
_cell_measurement_theta_max 27.60
_cell_measurement_theta_min 3.03
_cell_volume 1230.08(12)
_computing_cell_refinement 'Bruker SAINT'
_computing_data_collection 'Bruker Apex2'
_computing_data_reduction 'Bruker SAINT'
_computing_molecular_graphics 'Bruker SHELXTL'
_computing_publication_material 'Bruker SHELXTL'
_computing_structure_refinement 'SHELXL-97 (Sheldrick, 1997)'
_computing_structure_solution 'SHELXS-97 (Sheldrick, 1990)'
_diffrn_ambient_temperature 173(2)
_diffrn_measured_fraction_theta_full 0.980
_diffrn_measured_fraction_theta_max 0.980
_diffrn_measurement_device_type 'Bruker Apex II platform CCD'
_diffrn_measurement_method 'Omega and Phi scans'
_diffrn_radiation_monochromator graphite
_diffrn_radiation_source 'fine-focus sealed tube'
_diffrn_radiation_type MoK\a
_diffrn_radiation_wavelength 0.71073
_diffrn_reflns_av_R_equivalents 0.0220
_diffrn_reflns_av_sigmaI/netI 0.0257
_diffrn_reflns_limit_h_max 8
_diffrn_reflns_limit_h_min -8
_diffrn_reflns_limit_k_max 17
_diffrn_reflns_limit_k_min -17
_diffrn_reflns_limit_l_max 18
_diffrn_reflns_limit_l_min -18
_diffrn_reflns_number 14262
_diffrn_reflns_theta_full 27.63
_diffrn_reflns_theta_max 27.63
_diffrn_reflns_theta_min 1.51
_exptl_absorpt_coefficient_mu 0.305
_exptl_absorpt_correction_T_max 0.9557
_exptl_absorpt_correction_T_min 0.9360
_exptl_absorpt_correction_type multi-scan
_exptl_absorpt_process_details 'SADABS (G. Sheldrick, 2003)'
_exptl_crystal_density_diffrn 1.308
_exptl_crystal_density_method 'not measured'
_exptl_crystal_F_000 514
_exptl_crystal_size_max 0.22
_exptl_crystal_size_mid 0.18
_exptl_crystal_size_min 0.15
_refine_diff_density_max 0.681
_refine_diff_density_min -0.769
_refine_diff_density_rms 0.089
_refine_ls_extinction_method none
_refine_ls_goodness_of_fit_ref 1.315
_refine_ls_hydrogen_treatment mixed
_refine_ls_matrix_type full
_refine_ls_number_parameters 308
_refine_ls_number_reflns 5614
_refine_ls_number_restraints 0
_refine_ls_restrained_S_all 1.315
_refine_ls_R_factor_all 0.0630
_refine_ls_R_factor_gt 0.0508
_refine_ls_shift/su_max 0.001
_refine_ls_shift/su_mean 0.000
_refine_ls_structure_factor_coef Fsqd
_refine_ls_weighting_details 'calc w=1/[\s^2^(Fo^2^)+(0.1000P)^2^+0.0000P] where P=(Fo^2^+2Fc^2^)/3'
_refine_ls_weighting_scheme calc
_refine_ls_wR_factor_gt 0.1715
_refine_ls_wR_factor_ref 0.1835
_reflns_number_gt 4454
_reflns_number_total 5614
_reflns_threshold_expression >2sigma(I)
_cod_data_source_file c3ce41271g.txt
_cod_data_source_block 11083_0m
_cod_depositor_comments
;
The following automatic conversions were performed:

'_symmetry_cell_setting' value 'Triclinic' changed to 'triclinic'
according to /home/saulius/struct/CIF-dictionaries/cif_core.dic
dictionary named 'cif_core.dic' version 2.4.2 from
2011-04-26.

'_exptl_absorpt_correction_type' value 'Multi-Scan'
changed to 'multi-scan' according to
/home/saulius/struct/CIF-dictionaries/cif_core.dic dictionary named
'cif_core.dic' version 2.4.2 from 2011-04-26.

Automatic conversion script
Id: cif_fix_values 1891 2012-01-12 08:04:46Z andrius 
;
_cod_original_sg_symbol_H-M P-1
_cod_database_code 7211136

loop_
_symmetry_equiv_pos_as_xyz
'x, y, z'
'-x, -y, -z'

loop_
_atom_site_label
_atom_site_type_symbol
_atom_site_fract_x
_atom_site_fract_y
_atom_site_fract_z
_atom_site_U_iso_or_equiv
_atom_site_adp_type
_atom_site_occupancy
_atom_site_symmetry_multiplicity
_atom_site_calc_flag
_atom_site_refinement_flags
Cl1 Cl 0.21234(8) 0.94548(4) 0.08278(4) 0.03099(18) Uani 1 1 d .
Cl2 Cl -0.67938(8) 1.05007(4) 0.39982(4) 0.03368(19) Uani 1 1 d .
O29 O -0.1520(3) 1.02750(12) 0.19296(14) 0.0377(4) Uani 1 1 d .
O28 O -0.4725(2) 1.33840(10) 0.06939(10) 0.0218(3) Uani 1 1 d .
O27 O -1.1440(2) 1.44949(10) -0.19818(11) 0.0296(4) Uani 1 1 d .
O26 O -1.0232(2) 0.65880(10) 0.42973(10) 0.0218(3) Uani 1 1 d .
O25 O -0.4934(3) 0.95297(14) 0.22010(16) 0.0423(4) Uani 1 1 d .
O24 O -0.1034(3) 1.01743(17) 0.36538(16) 0.0495(5) Uani 1 1 d .
O23 O -0.3377(2) 0.55242(10) 0.69097(11) 0.0298(4) Uani 1 1 d .
N22 N -0.4108(2) 0.71346(11) 0.61908(11) 0.0168(3) Uani 1 1 d .
H22A H -0.3788 0.7782 0.6103 0.020 Uiso 1 1 calc R
C21 C -0.8736(3) 0.67638(14) 0.47530(13) 0.0177(4) Uani 1 1 d .
N20 N -1.0896(2) 1.28843(11) -0.11883(11) 0.0167(3) Uani 1 1 d .
H20A H -1.1288 1.2242 -0.1070 0.020 Uiso 1 1 calc R
C19 C -0.6507(3) 0.78122(14) 0.52172(13) 0.0187(4) Uani 1 1 d .
H19A H -0.6025 0.8470 0.5202 0.022 Uiso 1 1 calc R
C18 C -0.9297(3) 1.30496(14) -0.07360(13) 0.0164(4) Uani 1 1 d .
C17 C -0.6225(3) 1.32159(14) 0.02359(13) 0.0177(4) Uani 1 1 d .
C16 C -0.6871(3) 1.22519(14) 0.02157(14) 0.0195(4) Uani 1 1 d .
H16A H -0.6272 1.1652 0.0532 0.023 Uiso 1 1 calc R
C15 C -0.6381(3) 0.59809(14) 0.57542(14) 0.0202(4) Uani 1 1 d .
H15A H -0.5827 0.5386 0.6106 0.024 Uiso 1 1 calc R
C14 C -0.5676(3) 0.69531(14) 0.57285(13) 0.0166(4) Uani 1 1 d .
C13 C -0.8031(3) 0.77313(14) 0.47261(14) 0.0196(4) Uani 1 1 d .
H13A H -0.8585 0.8327 0.4377 0.024 Uiso 1 1 calc R
C12 C -0.8400(3) 1.21814(14) -0.02733(13) 0.0189(4) Uani 1 1 d .
H12A H -0.8843 1.1527 -0.0292 0.023 Uiso 1 1 calc R
C11 C -0.8643(3) 1.40172(14) -0.07177(14) 0.0204(4) Uani 1 1 d .
H11A H -0.9237 1.4616 -0.1038 0.024 Uiso 1 1 calc R
C10 C -1.2696(3) 0.70622(16) 0.33237(15) 0.0243(4) Uani 1 1 d .
H10A H -1.3333 0.7638 0.2942 0.036 Uiso 1 1 calc R
H10B H -1.3722 0.6666 0.3868 0.036 Uiso 1 1 calc R
H10C H -1.2059 0.6624 0.2887 0.036 Uiso 1 1 calc R
C9 C -0.3066(3) 0.64830(14) 0.67283(14) 0.0188(4) Uani 1 1 d .
C8 C -1.1871(3) 1.35414(14) -0.17526(14) 0.0184(4) Uani 1 1 d .
C7 C -0.7118(3) 1.40912(14) -0.02270(14) 0.0196(4) Uani 1 1 d .
H7A H -0.6678 1.4745 -0.0206 0.024 Uiso 1 1 calc R
C6 C -1.1111(3) 0.74632(15) 0.37469(14) 0.0205(4) Uani 1 1 d .
H6A H -1.0063 0.7866 0.3204 0.025 Uiso 1 1 calc R
H6B H -1.1734 0.7909 0.4190 0.025 Uiso 1 1 calc R
C5 C -1.3490(3) 1.31543(15) -0.21444(14) 0.0208(4) Uani 1 1 d .
H5A H -1.4073 1.3730 -0.2554 0.031 Uiso 1 1 calc R
H5B H -1.4547 1.2804 -0.1587 0.031 Uiso 1 1 calc R
H5C H -1.2910 1.2676 -0.2549 0.031 Uiso 1 1 calc R
C4 C -0.7897(3) 0.58937(14) 0.52614(14) 0.0199(4) Uani 1 1 d .
H4A H -0.8368 0.5235 0.5270 0.024 Uiso 1 1 calc R
C3 C -0.3862(3) 1.25030(15) 0.12512(14) 0.0201(4) Uani 1 1 d .
H3A H -0.3214 1.2062 0.0809 0.024 Uiso 1 1 calc R
H3B H -0.4922 1.2097 0.1784 0.024 Uiso 1 1 calc R
C2 C -0.2313(3) 1.29066(16) 0.16930(15) 0.0243(4) Uani 1 1 d .
H2A H -0.1682 1.2332 0.2080 0.036 Uiso 1 1 calc R
H2B H -0.2976 1.3341 0.2128 0.036 Uiso 1 1 calc R
H2C H -0.1277 1.3308 0.1157 0.036 Uiso 1 1 calc R
C1 C -0.1503(3) 0.68923(15) 0.71408(14) 0.0209(4) Uani 1 1 d .
H1A H -0.0858 0.6322 0.7526 0.031 Uiso 1 1 calc R
H1B H -0.2147 0.7334 0.7573 0.031 Uiso 1 1 calc R
H1C H -0.0483 0.7289 0.6593 0.031 Uiso 1 1 calc R
H29C H -0.050(5) 0.994(2) 0.162(2) 0.064(9) Uiso 1 1 d .
H25B H -0.571(6) 0.991(3) 0.271(3) 0.099(12) Uiso 1 1 d .
H24B H -0.179(5) 1.005(3) 0.415(3) 0.079(13) Uiso 1 1 d .
H24A H 0.010(5) 1.027(2) 0.370(2) 0.049(9) Uiso 1 1 d .
H29B H -0.296(5) 1.003(2) 0.199(2) 0.058(8) Uiso 1 1 d .
H25A H -0.542(5) 0.962(2) 0.171(3) 0.063(10) Uiso 1 1 d .
H29A H -0.152(5) 1.015(2) 0.263(2) 0.069(10) Uiso 1 1 d .

loop_
_atom_site_aniso_label
_atom_site_aniso_U_11
_atom_site_aniso_U_22
_atom_site_aniso_U_33
_atom_site_aniso_U_23
_atom_site_aniso_U_13
_atom_site_aniso_U_12
Cl1 0.0298(3) 0.0186(3) 0.0486(3) -0.0053(2) -0.0197(2) -0.00155(19)
Cl2 0.0429(3) 0.0191(3) 0.0444(3) -0.0029(2) -0.0251(3) -0.0039(2)
O29 0.0364(9) 0.0334(9) 0.0496(11) -0.0122(8) -0.0206(8) 0.0044(7)
O28 0.0226(7) 0.0191(7) 0.0276(7) -0.0030(6) -0.0160(6) -0.0012(5)
O27 0.0375(8) 0.0165(7) 0.0413(9) -0.0010(6) -0.0284(7) 0.0004(6)
O26 0.0235(7) 0.0181(7) 0.0283(7) -0.0033(5) -0.0170(6) -0.0011(5)
O25 0.0352(9) 0.0455(10) 0.0560(12) -0.0184(9) -0.0244(9) 0.0032(8)
O24 0.0353(10) 0.0738(14) 0.0473(12) -0.0240(10) -0.0148(9) -0.0009(9)
O23 0.0379(8) 0.0164(7) 0.0418(9) -0.0014(6) -0.0286(7) 0.0013(6)
N22 0.0189(7) 0.0144(8) 0.0189(7) -0.0034(6) -0.0082(6) -0.0011(6)
C21 0.0165(8) 0.0213(10) 0.0176(9) -0.0048(7) -0.0083(7) -0.0009(7)
N20 0.0175(7) 0.0147(8) 0.0196(7) -0.0033(6) -0.0085(6) -0.0008(6)
C19 0.0204(9) 0.0167(9) 0.0209(9) -0.0046(7) -0.0083(7) -0.0010(7)
C18 0.0172(8) 0.0171(9) 0.0163(8) -0.0041(7) -0.0064(7) 0.0001(7)
C17 0.0176(8) 0.0205(10) 0.0173(8) -0.0050(7) -0.0075(7) -0.0005(7)
C16 0.0214(9) 0.0163(9) 0.0222(9) -0.0012(7) -0.0114(7) 0.0006(7)
C15 0.0230(9) 0.0157(9) 0.0232(9) -0.0021(7) -0.0104(7) 0.0009(7)
C14 0.0171(8) 0.0169(9) 0.0175(8) -0.0041(7) -0.0069(7) 0.0006(7)
C13 0.0214(9) 0.0161(9) 0.0222(9) -0.0014(7) -0.0104(7) 0.0014(7)
C12 0.0217(9) 0.0158(9) 0.0207(9) -0.0036(7) -0.0083(7) -0.0014(7)
C11 0.0228(9) 0.0167(9) 0.0232(9) -0.0032(7) -0.0101(7) 0.0022(7)
C10 0.0215(9) 0.0315(11) 0.0230(9) -0.0065(8) -0.0115(8) 0.0004(8)
C9 0.0181(8) 0.0200(9) 0.0196(9) -0.0041(7) -0.0073(7) -0.0001(7)
C8 0.0178(8) 0.0189(9) 0.0199(9) -0.0045(7) -0.0070(7) 0.0008(7)
C7 0.0227(9) 0.0140(9) 0.0245(9) -0.0042(7) -0.0098(7) -0.0023(7)
C6 0.0186(9) 0.0214(10) 0.0229(9) -0.0026(7) -0.0103(7) 0.0014(7)
C5 0.0193(9) 0.0245(10) 0.0218(9) -0.0061(8) -0.0105(7) 0.0014(7)
C4 0.0222(9) 0.0147(9) 0.0249(9) -0.0036(7) -0.0104(7) -0.0023(7)
C3 0.0181(9) 0.0211(10) 0.0230(9) -0.0035(7) -0.0106(7) 0.0016(7)
C2 0.0218(9) 0.0316(11) 0.0236(9) -0.0076(8) -0.0124(8) 0.0007(8)
C1 0.0202(9) 0.0226(10) 0.0227(9) -0.0053(8) -0.0110(7) 0.0017(7)

loop_
_atom_type_symbol
_atom_type_description
_atom_type_scat_dispersion_real
_atom_type_scat_dispersion_imag
_atom_type_scat_source
C C 0.0033 0.0016 'International Tables Vol C Tables 4.2.6.8 and 6.1.1.4'
H H 0.0000 0.0000 'International Tables Vol C Tables 4.2.6.8 and 6.1.1.4'
N N 0.0061 0.0033 'International Tables Vol C Tables 4.2.6.8 and 6.1.1.4'
O O 0.0106 0.0060 'International Tables Vol C Tables 4.2.6.8 and 6.1.1.4'
Cl Cl 0.1484 0.1585 'International Tables Vol C Tables 4.2.6.8 and 6.1.1.4'

loop_
_geom_angle_atom_site_label_1
_geom_angle_atom_site_label_2
_geom_angle_atom_site_label_3
_geom_angle
C17 O28 C3 117.72(14)
C21 O26 C6 117.58(14)
C9 N22 C14 129.90(16)
O26 C21 C13 124.41(17)
O26 C21 C4 115.70(16)
C13 C21 C4 119.89(16)
C8 N20 C18 129.91(16)
C14 C19 C13 121.33(17)
C12 C18 C11 119.69(17)
C12 C18 N20 116.37(15)
C11 C18 N20 123.92(16)
O28 C17 C7 115.52(15)
O28 C17 C16 124.41(17)
C7 C17 C16 120.07(16)
C12 C16 C17 119.02(17)
C4 C15 C14 119.44(18)
C19 C14 C15 119.57(17)
C19 C14 N22 116.08(16)
C15 C14 N22 124.34(16)
C19 C13 C21 119.13(17)
C16 C12 C18 121.23(17)
C7 C11 C18 119.27(18)
O23 C9 N22 121.36(16)
O23 C9 C1 120.08(16)
N22 C9 C1 118.56(16)
O27 C8 N20 121.11(16)
O27 C8 C5 120.02(16)
N20 C8 C5 118.86(16)
C11 C7 C17 120.71(17)
O26 C6 C10 106.95(15)
C15 C4 C21 120.64(17)
O28 C3 C2 106.56(15)

loop_
_geom_bond_atom_site_label_1
_geom_bond_atom_site_label_2
_geom_bond_distance
O28 C17 1.374(2)
O28 C3 1.443(2)
O27 C8 1.276(2)
O26 C21 1.373(2)
O26 C6 1.439(2)
O23 C9 1.271(2)
N22 C9 1.314(2)
N22 C14 1.424(2)
C21 C13 1.394(3)
C21 C4 1.396(3)
N20 C8 1.310(2)
N20 C18 1.426(2)
C19 C14 1.384(3)
C19 C13 1.389(2)
C18 C12 1.388(3)
C18 C11 1.400(2)
C17 C7 1.394(3)
C17 C16 1.394(3)
C16 C12 1.388(2)
C15 C4 1.388(3)
C15 C14 1.400(2)
C11 C7 1.388(3)
C10 C6 1.514(2)
C9 C1 1.497(2)
C8 C5 1.496(2)
C3 C2 1.514(2)
